data_7108498
loop_
_publ_author_name
'Junqing Shi'
'Ning Chang'
'Cuihong Li'
'Ju Mei'
'Chunmei Deng'
'Xiaoliang Luo'
'Zhengping Liu'
'Zhishan Bo'
'Yong Qiang Dong'
'Ben Zhong Tang'

_publ_section_title
;
 Locking the phenyl rings of tetraphenylethene step by step: understanding
 the mechanism of aggregation-induced emission
;
_journal_name_full Chem.Commun.
_journal_page_first 10675
_journal_paper_doi 10.1039/c2cc35641d
_journal_volume 48
_journal_year 2012
_chemical_formula_sum 'C26 H18 O'
_chemical_formula_weight 346.40
_chemical_name_systematic
;
?
;
_space_group_IT_number 14
_symmetry_cell_setting monoclinic
_symmetry_space_group_name_Hall '-P 2ybc'
_symmetry_space_group_name_H-M 'P 1 21/c 1'
_atom_sites_solution_hydrogens geom
_atom_sites_solution_primary direct
_atom_sites_solution_secondary difmap
_audit_creation_method SHELXL-97
_cell_angle_alpha 90.00
_cell_angle_beta 125.669(5)
_cell_angle_gamma 90.00
_cell_formula_units_Z 4
_cell_length_a 11.9746(15)
_cell_length_b 9.4799(12)
_cell_length_c 19.8636(19)
_cell_measurement_reflns_used 2295
_cell_measurement_temperature 150(2)
_cell_measurement_theta_max 27.56
_cell_measurement_theta_min 2.52
_cell_volume 1831.9(4)
_computing_cell_refinement 'Bruker SMART'
_computing_data_collection 'Bruker SMART'
_computing_data_reduction 'Bruker SAINT'
_computing_molecular_graphics 'Bruker SHELXTL'
_computing_publication_material 'Bruker SHELXTL'
_computing_structure_refinement 'SHELXL-97 (Sheldrick, 1997)'
_computing_structure_solution 'SHELXS-97 (Sheldrick, 1990)'
_diffrn_ambient_temperature 150(2)
_diffrn_measured_fraction_theta_full 0.986
_diffrn_measured_fraction_theta_max 0.986
_diffrn_measurement_device_type 'CCD area detector'
_diffrn_measurement_method 'phi and omega scans'
_diffrn_radiation_monochromator graphite
_diffrn_radiation_source 'fine-focus sealed tube'
_diffrn_radiation_type MoK\a
_diffrn_radiation_wavelength 0.71073
_diffrn_reflns_av_R_equivalents 0.0354
_diffrn_reflns_av_sigmaI/netI 0.0448
_diffrn_reflns_limit_h_max 15
_diffrn_reflns_limit_h_min -15
_diffrn_reflns_limit_k_max 11
_diffrn_reflns_limit_k_min -12
_diffrn_reflns_limit_l_max 25
_diffrn_reflns_limit_l_min -20
_diffrn_reflns_number 10566
_diffrn_reflns_theta_full 27.62
_diffrn_reflns_theta_max 27.62
_diffrn_reflns_theta_min 2.49
_exptl_absorpt_coefficient_mu 0.075
_exptl_absorpt_correction_T_max 0.9707
_exptl_absorpt_correction_T_min 0.9586
_exptl_absorpt_correction_type multi-scan
_exptl_absorpt_process_details sadabs
_exptl_crystal_density_diffrn 1.256
_exptl_crystal_density_method 'not measured'
_exptl_crystal_F_000 728
_exptl_crystal_size_max 0.57
_exptl_crystal_size_mid 0.43
_exptl_crystal_size_min 0.40
_refine_diff_density_max 0.202
_refine_diff_density_min -0.282
_refine_diff_density_rms 0.051
_refine_ls_extinction_method none
_refine_ls_goodness_of_fit_ref 1.045
_refine_ls_hydrogen_treatment constr
_refine_ls_matrix_type full
_refine_ls_number_parameters 244
_refine_ls_number_reflns 4208
_refine_ls_number_restraints 0
_refine_ls_restrained_S_all 1.045
_refine_ls_R_factor_all 0.0649
_refine_ls_R_factor_gt 0.0456
_refine_ls_shift/su_max 0.001
_refine_ls_shift/su_mean 0.000
_refine_ls_structure_factor_coef Fsqd
_refine_ls_weighting_details 'calc w=1/[\s^2^(Fo^2^)+(0.0437P)^2^+0.3043P] where P=(Fo^2^+2Fc^2^)/3'
_refine_ls_weighting_scheme calc
_refine_ls_wR_factor_gt 0.0994
_refine_ls_wR_factor_ref 0.1092
_reflns_number_gt 3150
_reflns_number_total 4208
_reflns_threshold_expression >2sigma(I)
_cod_data_source_file c2cc35641d.txt
_cod_data_source_block 110927a_0m
_cod_original_sg_symbol_H-M P2(1)/c
_cod_database_code 7108498

loop_
_symmetry_equiv_pos_as_xyz
'x, y, z'
'-x, y+1/2, -z+1/2'
'-x, -y, -z'
'x, -y-1/2, z-1/2'

loop_
_atom_site_label
_atom_site_type_symbol
_atom_site_fract_x
_atom_site_fract_y
_atom_site_fract_z
_atom_site_U_iso_or_equiv
_atom_site_adp_type
_atom_site_occupancy
_atom_site_symmetry_multiplicity
_atom_site_calc_flag
_atom_site_refinement_flags
O1 O 0.61507(10) 0.43098(10) 0.97587(6) 0.0293(2) Uani 1 1 d .
C1 C 0.80758(16) 0.36157(16) 0.75159(9) 0.0321(3) Uani 1 1 d .
H1 H 0.8970 0.4009 0.7789 0.038 Uiso 1 1 calc R
C2 C 0.76057(18) 0.26564(16) 0.68739(10) 0.0379(4) Uani 1 1 d .
H2 H 0.8190 0.2382 0.6719 0.045 Uiso 1 1 calc R
C3 C 0.62945(17) 0.20973(16) 0.64575(9) 0.0366(4) Uani 1 1 d .
H3 H 0.5984 0.1436 0.6023 0.044 Uiso 1 1 calc R
C4 C 0.54431(16) 0.25049(15) 0.66766(9) 0.0336(3) Uani 1 1 d .
H4 H 0.4538 0.2134 0.6388 0.040 Uiso 1 1 calc R
C5 C 0.59059(14) 0.34559(15) 0.73187(9) 0.0290(3) Uani 1 1 d .
H5 H 0.5307 0.3741 0.7461 0.035 Uiso 1 1 calc R
C6 C 0.72351(14) 0.40000(14) 0.77586(8) 0.0240(3) Uani 1 1 d .
C7 C 0.77089(13) 0.50071(14) 0.84553(8) 0.0232(3) Uani 1 1 d .
C8 C 0.80453(14) 0.64374(14) 0.82957(8) 0.0236(3) Uani 1 1 d .
C9 C 0.69764(15) 0.72919(15) 0.76903(8) 0.0275(3) Uani 1 1 d .
H9 H 0.6055 0.6966 0.7397 0.033 Uiso 1 1 calc R
C10 C 0.72425(16) 0.86117(16) 0.75112(9) 0.0336(3) Uani 1 1 d .
H10 H 0.6505 0.9191 0.7105 0.040 Uiso 1 1 calc R
C11 C 0.85862(17) 0.90837(16) 0.79261(9) 0.0351(4) Uani 1 1 d .
H11 H 0.8771 0.9989 0.7807 0.042 Uiso 1 1 calc R
C12 C 0.96530(16) 0.82343(16) 0.85116(10) 0.0349(4) Uani 1 1 d .
H12 H 1.0574 0.8556 0.8794 0.042 Uiso 1 1 calc R
C13 C 0.93910(15) 0.69114(15) 0.86916(9) 0.0302(3) Uani 1 1 d .
H13 H 1.0135 0.6326 0.9087 0.036 Uiso 1 1 calc R
C14 C 0.76799(13) 0.46677(13) 0.91094(8) 0.0223(3) Uani 1 1 d .
C15 C 0.78554(13) 0.56692(13) 0.97425(8) 0.0230(3) Uani 1 1 d .
C16 C 0.87466(14) 0.68337(14) 1.00790(9) 0.0277(3) Uani 1 1 d .
H16 H 0.9344 0.7007 0.9920 0.033 Uiso 1 1 calc R
C17 C 0.87756(16) 0.77338(15) 1.06373(9) 0.0329(3) Uani 1 1 d .
H17 H 0.9377 0.8524 1.0847 0.039 Uiso 1 1 calc R
C18 C 0.79339(16) 0.74925(15) 1.08942(9) 0.0341(4) Uani 1 1 d .
H18 H 0.7951 0.8120 1.1273 0.041 Uiso 1 1 calc R
C19 C 0.70708(15) 0.63342(15) 1.05954(9) 0.0306(3) Uani 1 1 d .
H19 H 0.6498 0.6151 1.0771 0.037 Uiso 1 1 calc R
C20 C 0.70535(14) 0.54418(14) 1.00339(8) 0.0252(3) Uani 1 1 d .
C21 C 0.65352(14) 0.31149(14) 0.95365(8) 0.0253(3) Uani 1 1 d .
C22 C 0.60894(15) 0.18289(15) 0.96325(9) 0.0305(3) Uani 1 1 d .
H22 H 0.5529 0.1792 0.9827 0.037 Uiso 1 1 calc R
C23 C 0.64720(16) 0.06051(15) 0.94422(9) 0.0342(4) Uani 1 1 d .
H23 H 0.6164 -0.0282 0.9497 0.041 Uiso 1 1 calc R
C24 C 0.73099(16) 0.06685(15) 0.91691(9) 0.0324(3) Uani 1 1 d .
H24 H 0.7599 -0.0177 0.9057 0.039 Uiso 1 1 calc R
C25 C 0.77207(14) 0.19602(14) 0.90611(8) 0.0276(3) Uani 1 1 d .
H25 H 0.8287 0.1990 0.8871 0.033 Uiso 1 1 calc R
C26 C 0.73180(13) 0.32272(14) 0.92261(8) 0.0234(3) Uani 1 1 d .

loop_
_atom_site_aniso_label
_atom_site_aniso_U_11
_atom_site_aniso_U_22
_atom_site_aniso_U_33
_atom_site_aniso_U_23
_atom_site_aniso_U_13
_atom_site_aniso_U_12
O1 0.0325(5) 0.0271(5) 0.0337(6) -0.0027(4) 0.0224(5) -0.0026(4)
C1 0.0355(8) 0.0336(8) 0.0322(8) 0.0028(6) 0.0226(7) -0.0003(7)
C2 0.0547(10) 0.0349(8) 0.0387(9) 0.0023(7) 0.0356(9) 0.0062(8)
C3 0.0567(11) 0.0260(8) 0.0266(8) -0.0018(6) 0.0240(8) -0.0008(7)
C4 0.0358(8) 0.0308(8) 0.0256(7) -0.0039(6) 0.0131(7) -0.0051(7)
C5 0.0285(7) 0.0300(7) 0.0265(7) -0.0008(6) 0.0149(6) -0.0004(6)
C6 0.0275(7) 0.0222(7) 0.0207(6) 0.0031(5) 0.0131(6) 0.0010(6)
C7 0.0198(6) 0.0238(7) 0.0222(7) 0.0006(5) 0.0102(6) 0.0004(5)
C8 0.0266(7) 0.0248(7) 0.0203(6) -0.0016(5) 0.0141(6) -0.0016(6)
C9 0.0280(7) 0.0296(7) 0.0246(7) -0.0002(6) 0.0152(6) 0.0002(6)
C10 0.0425(9) 0.0284(8) 0.0302(8) 0.0062(6) 0.0213(7) 0.0060(7)
C11 0.0518(10) 0.0248(7) 0.0376(8) -0.0002(7) 0.0311(8) -0.0051(7)
C12 0.0349(8) 0.0348(8) 0.0384(9) -0.0052(7) 0.0233(7) -0.0105(7)
C13 0.0275(7) 0.0308(8) 0.0293(7) 0.0018(6) 0.0149(7) -0.0014(6)
C14 0.0193(6) 0.0218(7) 0.0226(7) 0.0006(5) 0.0104(6) 0.0000(5)
C15 0.0227(7) 0.0219(7) 0.0191(6) 0.0035(5) 0.0092(6) 0.0036(5)
C16 0.0262(7) 0.0270(7) 0.0257(7) 0.0008(6) 0.0127(6) 0.0003(6)
C17 0.0340(8) 0.0259(7) 0.0309(8) -0.0050(6) 0.0145(7) -0.0028(6)
C18 0.0412(9) 0.0286(8) 0.0307(8) -0.0050(6) 0.0199(7) 0.0038(7)
C19 0.0337(8) 0.0312(8) 0.0279(7) 0.0021(6) 0.0185(7) 0.0044(6)
C20 0.0257(7) 0.0239(7) 0.0220(7) 0.0025(5) 0.0117(6) 0.0019(6)
C21 0.0268(7) 0.0246(7) 0.0210(7) 0.0001(6) 0.0119(6) 0.0000(6)
C22 0.0346(8) 0.0319(8) 0.0263(7) -0.0002(6) 0.0184(7) -0.0057(6)
C23 0.0442(9) 0.0254(7) 0.0296(8) 0.0000(6) 0.0196(7) -0.0081(7)
C24 0.0405(8) 0.0245(7) 0.0296(8) -0.0010(6) 0.0190(7) -0.0001(6)
C25 0.0301(7) 0.0264(7) 0.0237(7) 0.0004(6) 0.0143(6) 0.0007(6)
C26 0.0214(6) 0.0248(7) 0.0183(6) 0.0005(5) 0.0083(6) -0.0011(5)

loop_
_atom_type_symbol
_atom_type_description
_atom_type_scat_dispersion_real
_atom_type_scat_dispersion_imag
_atom_type_scat_source
C C 0.0033 0.0016 'International Tables Vol C Tables 4.2.6.8 and 6.1.1.4'
H H 0.0000 0.0000 'International Tables Vol C Tables 4.2.6.8 and 6.1.1.4'
O O 0.0106 0.0060 'International Tables Vol C Tables 4.2.6.8 and 6.1.1.4'

loop_
_geom_angle_atom_site_label_1
_geom_angle_atom_site_label_2
_geom_angle_atom_site_label_3
_geom_angle
C21 O1 C20 115.41(10)
C2 C1 C6 120.01(14)
C2 C1 H1 120.0
C6 C1 H1 120.0
C3 C2 C1 120.67(14)
C3 C2 H2 119.7
C1 C2 H2 119.7
C4 C3 C2 119.65(14)
C4 C3 H3 120.2
C2 C3 H3 120.2
C3 C4 C5 120.06(14)
C3 C4 H4 120.0
C5 C4 H4 120.0
C4 C5 C6 121.02(14)
C4 C5 H5 119.5
C6 C5 H5 119.5
C5 C6 C1 118.52(13)
C5 C6 C7 119.69(12)
C1 C6 C7 121.76(12)
C14 C7 C6 121.79(12)
C14 C7 C8 125.17(12)
C6 C7 C8 112.67(11)
C13 C8 C9 118.52(13)
C13 C8 C7 122.50(12)
C9 C8 C7 118.86(12)
C10 C9 C8 120.81(13)
C10 C9 H9 119.6
C8 C9 H9 119.6
C11 C10 C9 119.94(14)
C11 C10 H10 120.0
C9 C10 H10 120.0
C12 C11 C10 119.76(14)
C12 C11 H11 120.1
C10 C11 H11 120.1
C11 C12 C13 120.48(14)
C11 C12 H12 119.8
C13 C12 H12 119.8
C12 C13 C8 120.44(14)
C12 C13 H13 119.8
C8 C13 H13 119.8
C7 C14 C15 125.93(12)
C7 C14 C26 122.51(12)
C15 C14 C26 111.30(11)
C20 C15 C16 116.04(12)
C20 C15 C14 117.31(12)
C16 C15 C14 126.65(12)
C17 C16 C15 121.55(14)
C17 C16 H16 119.2
C15 C16 H16 119.2
C16 C17 C18 120.57(14)
C16 C17 H17 119.7
C18 C17 H17 119.7
C19 C18 C17 119.62(13)
C19 C18 H18 120.2
C17 C18 H18 120.2
C18 C19 C20 119.04(14)
C18 C19 H19 120.5
C20 C19 H19 120.5
O1 C20 C19 115.46(12)
O1 C20 C15 121.42(12)
C19 C20 C15 123.11(13)
C22 C21 O1 116.59(12)
C22 C21 C26 122.64(13)
O1 C21 C26 120.76(12)
C23 C22 C21 119.05(13)
C23 C22 H22 120.5
C21 C22 H22 120.5
C22 C23 C24 120.03(13)
C22 C23 H23 120.0
C24 C23 H23 120.0
C25 C24 C23 120.08(14)
C25 C24 H24 120.0
C23 C24 H24 120.0
C24 C25 C26 121.36(13)
C24 C25 H25 119.3
C26 C25 H25 119.3
C21 C26 C25 116.70(12)
C21 C26 C14 118.03(12)
C25 C26 C14 125.26(12)

loop_
_geom_bond_atom_site_label_1
_geom_bond_atom_site_label_2
_geom_bond_distance
O1 C21 1.3882(16)
O1 C20 1.3893(16)
C1 C2 1.390(2)
C1 C6 1.394(2)
C1 H1 0.9500
C2 C3 1.384(2)
C2 H2 0.9500
C3 C4 1.377(2)
C3 H3 0.9500
C4 C5 1.386(2)
C4 H4 0.9500
C5 C6 1.3932(19)
C5 H5 0.9500
C6 C7 1.4943(18)
C7 C14 1.3584(18)
C7 C8 1.5001(18)
C8 C13 1.3925(19)
C8 C9 1.3948(19)
C9 C10 1.388(2)
C9 H9 0.9500
C10 C11 1.386(2)
C10 H10 0.9500
C11 C12 1.379(2)
C11 H11 0.9500
C12 C13 1.389(2)
C12 H12 0.9500
C13 H13 0.9500
C14 C15 1.4895(18)
C14 C26 1.4912(18)
C15 C20 1.3971(19)
C15 C16 1.4045(19)
C16 C17 1.384(2)
C16 H16 0.9500
C17 C18 1.389(2)
C17 H17 0.9500
C18 C19 1.382(2)
C18 H18 0.9500
C19 C20 1.3904(19)
C19 H19 0.9500
C21 C22 1.3879(19)
C21 C26 1.3943(19)
C22 C23 1.379(2)
C22 H22 0.9500
C23 C24 1.393(2)
C23 H23 0.9500
C24 C25 1.3822(19)
C24 H24 0.9500
C25 C26 1.4025(19)
C25 H25 0.9500
